data_4124139
loop_
_publ_author_name
'Liu, Wei'
'Fang, Yang'
'Wei, George Z.'
'Teat, Simon J.'
'Xiong, Kecai'
'Hu, Zhichao'
'Lustig, William P.'
'Li, Jing'

_publ_section_title
;
 A Family of Highly Efficient CuI-Based Lighting Phosphors Prepared by a
 Systematic, Bottom-up Synthetic Approach.
;
_journal_issue 29
_journal_name_full 'Journal of the American Chemical Society'
_journal_page_first 9400
_journal_page_last 9408
_journal_paper_doi 10.1021/jacs.5b04840
_journal_volume 137
_journal_year 2015
_chemical_formula_sum 'C10 H8 Cu I N2'
_chemical_formula_weight 346.62
_chemical_name_systematic
;
 ?
;
_space_group_crystal_system monoclinic
_space_group_IT_number 14
_space_group_name_Hall '-P 2yn'
_space_group_name_H-M_alt 'P 1 21/n 1'
_symmetry_space_group_name_Hall '-P 2yn'
_symmetry_space_group_name_H-M 'P 1 21/n 1'
_atom_sites_solution_hydrogens geom
_audit_creation_method SHELXL-2014
_cell_angle_alpha 90
_cell_angle_beta 111.784(2)
_cell_angle_gamma 90
_cell_formula_units_Z 4
_cell_length_a 9.4898(13)
_cell_length_b 9.7370(18)
_cell_length_c 12.2051(18)
_cell_measurement_reflns_used 3492
_cell_measurement_temperature 150(2)
_cell_measurement_theta_max 31.70
_cell_measurement_theta_min 2.34
_cell_volume 1047.2(3)
_computing_cell_refinement 'Bruker SAINT'
_computing_data_collection 'Bruker SMART'
_computing_data_reduction 'Bruker SAINT'
_computing_molecular_graphics 'Bruker SHELXTL'
_computing_publication_material 'Bruker SHELXTL'
_computing_structure_refinement 'SHELXL-2014 (Sheldrick, 2014)'
_computing_structure_solution 'SHELXS-97 (Sheldrick 2008)'
_diffrn_ambient_temperature 150(2)
_diffrn_measured_fraction_theta_full 1.000
_diffrn_measured_fraction_theta_max 0.951
_diffrn_measurement_device_type 'Bruker SMART APEX CCD'
_diffrn_measurement_method '\f and \w scans'
_diffrn_radiation_type MoK\a
_diffrn_radiation_wavelength 0.71073
_diffrn_reflns_av_R_equivalents 0.0408
_diffrn_reflns_av_unetI/netI 0.0471
_diffrn_reflns_laue_measured_fraction_full 1.000
_diffrn_reflns_laue_measured_fraction_max 0.951
_diffrn_reflns_limit_h_max 14
_diffrn_reflns_limit_h_min -14
_diffrn_reflns_limit_k_max 14
_diffrn_reflns_limit_k_min -14
_diffrn_reflns_limit_l_max 18
_diffrn_reflns_limit_l_min -18
_diffrn_reflns_number 13708
_diffrn_reflns_point_group_measured_fraction_full 1.000
_diffrn_reflns_point_group_measured_fraction_max 0.951
_diffrn_reflns_theta_full 25.242
_diffrn_reflns_theta_max 33.318
_diffrn_reflns_theta_min 2.343
_exptl_absorpt_coefficient_mu 4.992
_exptl_absorpt_correction_T_max 0.7466
_exptl_absorpt_correction_T_min 0.5976
_exptl_absorpt_correction_type multi-scan
_exptl_absorpt_process_details 'Bruker SAINT (SADABS)'
_exptl_crystal_colour yellow
_exptl_crystal_density_diffrn 2.198
_exptl_crystal_description rod
_exptl_crystal_F_000 656
_exptl_crystal_size_max 0.120
_exptl_crystal_size_mid 0.070
_exptl_crystal_size_min 0.040
_refine_diff_density_max 1.144
_refine_diff_density_min -1.110
_refine_diff_density_rms 0.164
_refine_ls_extinction_method none
_refine_ls_goodness_of_fit_ref 1.004
_refine_ls_hydrogen_treatment constr
_refine_ls_matrix_type full
_refine_ls_number_parameters 127
_refine_ls_number_reflns 3842
_refine_ls_number_restraints 0
_refine_ls_restrained_S_all 1.004
_refine_ls_R_factor_all 0.0445
_refine_ls_R_factor_gt 0.0332
_refine_ls_shift/su_max 0.000
_refine_ls_shift/su_mean 0.000
_refine_ls_structure_factor_coef Fsqd
_refine_ls_weighting_details 'w=1/[\s^2^(Fo^2^)+(0.0283P)^2^] where P=(Fo^2^+2Fc^2^)/3'
_refine_ls_weighting_scheme calc
_refine_ls_wR_factor_gt 0.0636
_refine_ls_wR_factor_ref 0.0675
_reflns_Friedel_coverage 0.000
_reflns_number_gt 3171
_reflns_number_total 3842
_reflns_threshold_expression 'I > 2\s(I)'
_cod_data_source_file ja5b04840_si_009.cif
_cod_data_source_block WL9-13B
_cod_depositor_comments 'Adding full bibliography for 4124139--4124146.cif.'
_cod_database_code 4124139
_shelx_space_group_comment
;
The symmetry employed for this shelxl refinement is uniquely defined
by the following loop, which should always be used as a source of
symmetry information in preference to the above space-group names.
They are only intended as comments.
;
_shelx_estimated_absorpt_t_min 0.586
_shelx_estimated_absorpt_t_max 0.825
_shelxl_version_number 2014-3

loop_
_space_group_symop_operation_xyz
'x, y, z'
'-x+1/2, y+1/2, -z+1/2'
'-x, -y, -z'
'x-1/2, -y-1/2, z-1/2'

loop_
_atom_site_label
_atom_site_type_symbol
_atom_site_fract_x
_atom_site_fract_y
_atom_site_fract_z
_atom_site_U_iso_or_equiv
_atom_site_adp_type
_atom_site_occupancy
_atom_site_site_symmetry_order
_atom_site_calc_flag
_atom_site_refinement_flags_posn
_atom_site_refinement_flags_adp
Cu1 Cu 0.43774(4) 0.12788(4) 0.98318(3) 0.01801(9) Uani 1 1 d . .
I1 I 0.34835(2) -0.06110(2) 0.80914(2) 0.01571(6) Uani 1 1 d . .
N1 N 0.5397(3) 0.2801(2) 0.9248(2) 0.0148(5) Uani 1 1 d . .
N2 N 0.7426(3) 0.3501(2) 0.5148(2) 0.0159(5) Uani 1 1 d . .
C1 C 0.6238(3) 0.3783(3) 0.9970(3) 0.0175(6) Uani 1 1 d . .
H1 H 0.6276 0.3815 1.0759 0.021 Uiso 1 1 calc R U
C2 C 0.7050(4) 0.4747(3) 0.9618(3) 0.0210(6) Uani 1 1 d . .
H2 H 0.7625 0.5430 1.0155 0.025 Uiso 1 1 calc R U
C3 C 0.7016(3) 0.4708(3) 0.8475(3) 0.0194(6) Uani 1 1 d . .
H3 H 0.7574 0.5358 0.8218 0.023 Uiso 1 1 calc R U
C4 C 0.6153(3) 0.3706(3) 0.7706(2) 0.0147(5) Uani 1 1 d . .
C5 C 0.5352(3) 0.2787(3) 0.8136(2) 0.0153(5) Uani 1 1 d . .
H5 H 0.4740 0.2113 0.7611 0.018 Uiso 1 1 calc R U
C6 C 0.6074(3) 0.3552(3) 0.6477(2) 0.0139(5) Uani 1 1 d . .
C7 C 0.4726(3) 0.3272(3) 0.5541(3) 0.0174(6) Uani 1 1 d . .
H7 H 0.3801 0.3184 0.5669 0.021 Uiso 1 1 calc R U
C8 C 0.4748(3) 0.3125(3) 0.4426(3) 0.0198(6) Uani 1 1 d . .
H8 H 0.3837 0.2936 0.3775 0.024 Uiso 1 1 calc R U
C9 C 0.6106(3) 0.3254(3) 0.4259(3) 0.0181(6) Uani 1 1 d . .
H9 H 0.6103 0.3165 0.3483 0.022 Uiso 1 1 calc R U
C10 C 0.7397(3) 0.3647(3) 0.6233(2) 0.0149(5) Uani 1 1 d . .
H10 H 0.8327 0.3825 0.6869 0.018 Uiso 1 1 calc R U

loop_
_atom_site_aniso_label
_atom_site_aniso_U_11
_atom_site_aniso_U_22
_atom_site_aniso_U_33
_atom_site_aniso_U_23
_atom_site_aniso_U_13
_atom_site_aniso_U_12
Cu1 0.01730(18) 0.0253(2) 0.01500(17) 0.00018(15) 0.01015(14) -0.00328(14)
I1 0.01557(9) 0.02030(9) 0.01115(9) -0.00135(7) 0.00485(7) -0.00155(7)
N1 0.0117(11) 0.0197(12) 0.0145(11) 0.0030(9) 0.0067(9) 0.0009(9)
N2 0.0202(12) 0.0158(11) 0.0161(12) 0.0008(9) 0.0117(10) 0.0010(9)
C1 0.0198(14) 0.0209(14) 0.0143(13) -0.0013(11) 0.0091(11) -0.0003(11)
C2 0.0261(16) 0.0184(14) 0.0186(15) -0.0045(11) 0.0085(13) -0.0038(12)
C3 0.0226(15) 0.0159(13) 0.0225(15) 0.0014(11) 0.0118(12) -0.0039(11)
C4 0.0126(12) 0.0176(13) 0.0169(13) 0.0027(11) 0.0089(11) 0.0027(10)
C5 0.0140(13) 0.0197(14) 0.0145(13) 0.0011(11) 0.0080(11) 0.0013(10)
C6 0.0160(13) 0.0116(12) 0.0164(13) 0.0028(10) 0.0087(11) -0.0001(10)
C7 0.0154(13) 0.0184(14) 0.0212(15) -0.0009(11) 0.0099(12) -0.0033(11)
C8 0.0212(15) 0.0208(14) 0.0176(14) -0.0028(12) 0.0076(12) -0.0046(12)
C9 0.0244(15) 0.0160(13) 0.0151(13) -0.0008(11) 0.0088(12) -0.0017(11)
C10 0.0151(13) 0.0179(13) 0.0134(13) 0.0022(10) 0.0074(11) 0.0004(10)

loop_
_atom_type_symbol
_atom_type_description
_atom_type_scat_dispersion_real
_atom_type_scat_dispersion_imag
_atom_type_scat_source
C C 0.0033 0.0016 'International Tables Vol C Tables 4.2.6.8 and 6.1.1.4'
H H 0.0000 0.0000 'International Tables Vol C Tables 4.2.6.8 and 6.1.1.4'
N N 0.0061 0.0033 'International Tables Vol C Tables 4.2.6.8 and 6.1.1.4'
Cu Cu 0.3201 1.2651 'International Tables Vol C Tables 4.2.6.8 and 6.1.1.4'
I I -0.4742 1.8119 'International Tables Vol C Tables 4.2.6.8 and 6.1.1.4'

loop_
_geom_angle_atom_site_label_1
_geom_angle_atom_site_label_2
_geom_angle_atom_site_label_3
_geom_angle
_geom_angle_site_symmetry_1
_geom_angle_site_symmetry_3
N1 Cu1 N2 124.91(9) . 4_566
N1 Cu1 I1 102.51(7) . 3_657
N2 Cu1 I1 105.64(7) 4_566 3_657
N1 Cu1 I1 105.78(7) . .
N2 Cu1 I1 100.28(7) 4_566 .
I1 Cu1 I1 119.126(17) 3_657 .
N1 Cu1 Cu1 118.85(7) . 3_657
N2 Cu1 Cu1 116.22(7) 4_566 3_657
I1 Cu1 Cu1 60.004(14) 3_657 3_657
I1 Cu1 Cu1 59.123(16) . 3_657
Cu1 I1 Cu1 60.873(18) 3_657 .
C5 N1 C1 117.3(2) . .
C5 N1 Cu1 120.35(19) . .
C1 N1 Cu1 122.09(19) . .
C9 N2 C10 117.5(2) . .
C9 N2 Cu1 120.53(19) . 4_665
C10 N2 Cu1 121.9(2) . 4_665
N1 C1 C2 122.9(3) . .
N1 C1 H1 118.5 . .
C2 C1 H1 118.5 . .
C1 C2 C3 119.2(3) . .
C1 C2 H2 120.4 . .
C3 C2 H2 120.4 . .
C2 C3 C4 119.2(3) . .
C2 C3 H3 120.4 . .
C4 C3 H3 120.4 . .
C3 C4 C5 117.5(3) . .
C3 C4 C6 123.4(2) . .
C5 C4 C6 119.1(3) . .
N1 C5 C4 123.8(3) . .
N1 C5 H5 118.1 . .
C4 C5 H5 118.1 . .
C7 C6 C10 117.6(3) . .
C7 C6 C4 122.5(2) . .
C10 C6 C4 119.9(3) . .
C8 C7 C6 119.1(3) . .
C8 C7 H7 120.5 . .
C6 C7 H7 120.5 . .
C7 C8 C9 119.5(3) . .
C7 C8 H8 120.2 . .
C9 C8 H8 120.2 . .
N2 C9 C8 122.7(3) . .
N2 C9 H9 118.7 . .
C8 C9 H9 118.7 . .
N2 C10 C6 123.6(3) . .
N2 C10 H10 118.2 . .
C6 C10 H10 118.2 . .

loop_
_geom_bond_atom_site_label_1
_geom_bond_atom_site_label_2
_geom_bond_distance
_geom_bond_site_symmetry_2
Cu1 N1 2.038(2) .
Cu1 N2 2.038(2) 4_566
Cu1 I1 2.6739(5) 3_657
Cu1 I1 2.6982(5) .
Cu1 Cu1 2.7215(9) 3_657
I1 Cu1 2.6739(5) 3_657
N1 C5 1.342(3) .
N1 C1 1.344(4) .
N2 C9 1.340(4) .
N2 C10 1.342(3) .
N2 Cu1 2.038(2) 4_665
C1 C2 1.380(4) .
C1 H1 0.9500 .
C2 C3 1.385(4) .
C2 H2 0.9500 .
C3 C4 1.390(4) .
C3 H3 0.9500 .
C4 C5 1.397(4) .
C4 C6 1.481(4) .
C5 H5 0.9500 .
C6 C7 1.390(4) .
C6 C10 1.397(4) .
C7 C8 1.377(4) .
C7 H7 0.9500 .
C8 C9 1.383(4) .
C8 H8 0.9500 .
C9 H9 0.9500 .
C10 H10 0.9500 .
